data_7250181
loop_
_publ_author_name
'Xiao, Xiao'
'Tian, Hong-Yu'
'Sun, Jia-Chen'
'Bai, Jun'
'Wang, Min'
'Chen, Biao'
'Jin, Yu-Xia'
'Jiang, Hai-Bo'
'Cheng, Dang'
'Chen, Fen-Er'

_publ_section_title
;
 Deuterated methylselenylating reagents designed for diverse Se-methyl-d3
 scaffold construction
;
_journal_issue 17
_journal_name_full 'Green Chemistry'
_journal_page_first 4779
_journal_page_last 4794
_journal_paper_doi 10.1039/D5GC00193E
_journal_volume 27
_journal_year 2025
_chemical_formula_moiety 'C20 H17 D3 O2 S Se'
_chemical_formula_sum 'C20 H17 D3 O2 S Se'
_chemical_formula_weight 403.38
_space_group_crystal_system monoclinic
_space_group_IT_number 14
_space_group_name_Hall '-P 2ybc'
_space_group_name_H-M_alt 'P 1 21/c 1'
_atom_sites_solution_hydrogens geom
_atom_sites_solution_primary dual
_audit_creation_date 2024-05-10
_audit_creation_method
;
Olex2 1.5
(compiled 2022.04.07 svn.rca3783a0 for OlexSys, GUI svn.r6498)
;
_audit_update_record
;
2024-05-14 deposited with the CCDC.	2025-03-24 downloaded from the CCDC.
;
_cell_angle_alpha 90
_cell_angle_beta 98.2280(10)
_cell_angle_gamma 90
_cell_formula_units_Z 4
_cell_length_a 15.7314(6)
_cell_length_b 5.9645(2)
_cell_length_c 19.2934(7)
_cell_measurement_reflns_used 9918
_cell_measurement_temperature 170.00
_cell_measurement_theta_max 60.575
_cell_measurement_theta_min 4.029
_cell_volume 1791.66(11)
_computing_cell_refinement 'SAINT V8.40B (Bruker Nano, Inc., 2019)'
_computing_data_collection 'Bruker Instrument Service vV6.2.14'
_computing_data_reduction 'SAINT V8.40B (Bruker Nano, Inc., 2019)'
_computing_molecular_graphics 'Olex2 1.5 (Dolomanov et al., 2009)'
_computing_publication_material 'Olex2 1.5 (Dolomanov et al., 2009)'
_computing_structure_refinement 'SHELXL 2019/2 (Sheldrick, 2015)'
_computing_structure_solution 'SHELXT 2018/2 (Sheldrick, 2018)'
_diffrn_ambient_temperature 170.00
_diffrn_measured_fraction_theta_full 0.997
_diffrn_measured_fraction_theta_max 0.996
_diffrn_measurement_device_type 'zju Bruker D8 Venture'
_diffrn_measurement_method '\w and \f scans'
_diffrn_radiation_type GaK\a
_diffrn_radiation_wavelength 1.34139
_diffrn_reflns_av_R_equivalents 0.0563
_diffrn_reflns_av_unetI/netI 0.0685
_diffrn_reflns_Laue_measured_fraction_full 0.997
_diffrn_reflns_Laue_measured_fraction_max 0.996
_diffrn_reflns_limit_h_max 20
_diffrn_reflns_limit_h_min -20
_diffrn_reflns_limit_k_max 7
_diffrn_reflns_limit_k_min -7
_diffrn_reflns_limit_l_max 24
_diffrn_reflns_limit_l_min -25
_diffrn_reflns_number 25254
_diffrn_reflns_point_group_measured_fraction_full 0.997
_diffrn_reflns_point_group_measured_fraction_max 0.996
_diffrn_reflns_theta_full 53.594
_diffrn_reflns_theta_max 60.598
_diffrn_reflns_theta_min 2.469
_diffrn_source_current 3.57
_diffrn_source_power 0.24954300000000001
_diffrn_source_voltage 69.9
_exptl_absorpt_coefficient_mu 2.636
_exptl_absorpt_correction_T_max 0.7519
_exptl_absorpt_correction_T_min 0.6442
_exptl_absorpt_correction_type multi-scan
_exptl_absorpt_process_details
;
SADABS-2016/2 (Bruker,2016/2) was used for absorption correction.
wR2(int) was 0.1280 before and 0.0496 after correction.
The Ratio of minimum to maximum transmission is 0.8568.
The \l/2 correction factor is Not present.
;
_exptl_crystal_colour white
_exptl_crystal_colour_primary colourless
_exptl_crystal_density_diffrn 1.495
_exptl_crystal_description needle
_exptl_crystal_F_000 824
_exptl_crystal_size_max 0.09
_exptl_crystal_size_mid 0.06
_exptl_crystal_size_min 0.05
_refine_diff_density_max 1.306
_refine_diff_density_min -1.901
_refine_diff_density_rms 0.084
_refine_ls_extinction_method none
_refine_ls_goodness_of_fit_ref 1.048
_refine_ls_hydrogen_treatment constr
_refine_ls_matrix_type full
_refine_ls_number_parameters 219
_refine_ls_number_reflns 4094
_refine_ls_number_restraints 0
_refine_ls_restrained_S_all 1.048
_refine_ls_R_factor_all 0.1110
_refine_ls_R_factor_gt 0.0725
_refine_ls_shift/su_max 0.001
_refine_ls_shift/su_mean 0.000
_refine_ls_structure_factor_coef Fsqd
_refine_ls_weighting_details 'w=1/[\s^2^(Fo^2^)+(0.0269P)^2^+5.1999P] where P=(Fo^2^+2Fc^2^)/3'
_refine_ls_weighting_scheme calc
_refine_ls_wR_factor_gt 0.1122
_refine_ls_wR_factor_ref 0.1189
_reflns_Friedel_coverage 0.000
_reflns_number_gt 3429
_reflns_number_total 4094
_reflns_threshold_expression 'I > 2\s(I)'
_cod_data_source_file d5gc00193e2.cif
_cod_data_source_block 240510_bj_se
_cod_depositor_comments 'Adding full bibliography for 7250180--7250181.cif.'
_cod_database_code 7250181
_shelx_shelxl_version_number 2019/2
_shelx_space_group_comment
;
The symmetry employed for this shelxl refinement is uniquely defined
by the following loop, which should always be used as a source of
symmetry information in preference to the above space-group names.
They are only intended as comments.
;
_shelx_estimated_absorpt_t_max 0.879
_shelx_estimated_absorpt_t_min 0.797
_olex2_refinement_description
;
1. Fixed Uiso
 At 1.2 times of:
  All C(H) groups
 At 1.5 times of:
  All C(H,H,H) groups
2.a Ternary CH refined with riding coordinates:
 C11(H11), C18(H18)
2.b Aromatic/amide H refined with riding coordinates:
 C1(H1), C2(H2), C3(H3), C4(H4), C7(H7), C9(H9), C10(H10), C13(H13), C14(H14),
 C15(H15), C16(H16), C17(H17)
2.c Idealised Me refined as rotating group:
 C19(H19A,H19B,H19C), C20(H20A,H20B,H20C)
;
_olex2_submission_special_instructions 'No special instructions were received'

loop_
_space_group_symop_operation_xyz
'x, y, z'
'-x, y+1/2, -z+1/2'
'-x, -y, -z'
'x, -y-1/2, z-1/2'

loop_
_atom_site_label
_atom_site_type_symbol
_atom_site_fract_x
_atom_site_fract_y
_atom_site_fract_z
_atom_site_U_iso_or_equiv
_atom_site_adp_type
_atom_site_occupancy
_atom_site_site_symmetry_order
_atom_site_calc_flag
_atom_site_refinement_flags_posn
_atom_site_refinement_flags_adp
_atom_site_refinement_flags_occupancy
_atom_site_disorder_assembly
_atom_site_disorder_group
Se1 Se 0.92372(3) 0.81430(11) 0.54849(2) 0.0634(2) Uani 1 1 d . . . . .
S1 S 0.68706(4) 0.50079(13) 0.61969(3) 0.02393(16) Uani 1 1 d . . . . .
O1 O 0.71743(14) 0.2721(4) 0.62546(11) 0.0315(5) Uani 1 1 d . . . . .
C1 C 0.63817(19) 0.3515(6) 0.87579(15) 0.0291(6) Uani 1 1 d . . . . .
H1 H 0.666949 0.212010 0.874166 0.035 Uiso 1 1 calc R U . . .
O2 O 0.62025(13) 0.5557(4) 0.56315(11) 0.0330(5) Uani 1 1 d . . . . .
C2 C 0.6042(2) 0.4105(6) 0.93486(16) 0.0336(7) Uani 1 1 d . . . . .
H2 H 0.608869 0.310925 0.973662 0.040 Uiso 1 1 calc R U . . .
C3 C 0.5623(2) 0.6181(6) 0.93810(16) 0.0334(7) Uani 1 1 d . . . . .
H3 H 0.539179 0.657819 0.979265 0.040 Uiso 1 1 calc R U . . .
C4 C 0.55469(18) 0.7627(5) 0.88295(16) 0.0286(6) Uani 1 1 d . . . . .
H4 H 0.526701 0.902619 0.886205 0.034 Uiso 1 1 calc R U . . .
C5 C 0.58814(16) 0.7064(5) 0.82054(15) 0.0237(6) Uani 1 1 d . . . . .
C6 C 0.63072(16) 0.4967(5) 0.81740(14) 0.0227(5) Uani 1 1 d . . . . .
C7 C 0.66263(17) 0.4382(5) 0.75480(14) 0.0227(6) Uani 1 1 d . . . . .
H7 H 0.692816 0.301297 0.752017 0.027 Uiso 1 1 calc R U . . .
C8 C 0.64993(16) 0.5791(5) 0.69842(14) 0.0226(5) Uani 1 1 d . . . . .
C9 C 0.60751(18) 0.7877(5) 0.70077(16) 0.0265(6) Uani 1 1 d . . . . .
H9 H 0.599441 0.883245 0.660972 0.032 Uiso 1 1 calc R U . . .
C10 C 0.57837(17) 0.8490(5) 0.76157(16) 0.0268(6) Uani 1 1 d . . . . .
H10 H 0.551036 0.990160 0.764110 0.032 Uiso 1 1 calc R U . . .
C11 C 0.77934(17) 0.6852(5) 0.61538(14) 0.0236(6) Uani 1 1 d . . . . .
H11 H 0.757014 0.839496 0.603454 0.028 Uiso 1 1 calc R U . . .
C12 C 0.83277(17) 0.6942(5) 0.68728(14) 0.0248(6) Uani 1 1 d . . . . .
C13 C 0.88415(18) 0.5147(6) 0.71436(16) 0.0308(6) Uani 1 1 d . . . . .
H13 H 0.887940 0.384192 0.686764 0.037 Uiso 1 1 calc R U . . .
C14 C 0.9296(2) 0.5263(6) 0.78128(17) 0.0366(7) Uani 1 1 d . . . . .
H14 H 0.964961 0.404317 0.799112 0.044 Uiso 1 1 calc R U . . .
C15 C 0.9238(2) 0.7144(7) 0.82230(17) 0.0391(8) Uani 1 1 d . . . . .
H15 H 0.954289 0.720441 0.868460 0.047 Uiso 1 1 calc R U . . .
C16 C 0.8733(2) 0.8940(6) 0.79590(16) 0.0366(7) Uani 1 1 d . . . . .
H16 H 0.869510 1.023862 0.823787 0.044 Uiso 1 1 calc R U . . .
C17 C 0.82825(19) 0.8836(6) 0.72847(15) 0.0291(6) Uani 1 1 d . . . . .
H17 H 0.794017 1.007303 0.710398 0.035 Uiso 1 1 calc R U . . .
C18 C 0.82851(19) 0.6060(6) 0.55618(16) 0.0329(7) Uani 1 1 d . . . . .
H18 H 0.854271 0.456566 0.570198 0.040 Uiso 1 1 calc R U . . .
C19 C 0.7744(2) 0.5779(7) 0.48476(16) 0.0404(8) Uani 1 1 d . . . . .
H19A H 0.743085 0.717308 0.471803 0.061 Uiso 1 1 calc R U . . .
H19B H 0.733300 0.455331 0.486742 0.061 Uiso 1 1 calc R U . . .
H19C H 0.811815 0.543108 0.449759 0.061 Uiso 1 1 calc R U . . .
C20 C 0.8582(3) 1.0469(8) 0.4938(4) 0.087(2) Uani 1 1 d . . . . .
H20A H 0.836883 0.988938 0.447004 0.130 Uiso 1 1 calc R U . . .
H20B H 0.895271 1.176863 0.489663 0.130 Uiso 1 1 calc R U . . .
H20C H 0.809579 1.091862 0.517182 0.130 Uiso 1 1 calc R U . . .

loop_
_atom_site_aniso_label
_atom_site_aniso_U_11
_atom_site_aniso_U_22
_atom_site_aniso_U_33
_atom_site_aniso_U_23
_atom_site_aniso_U_13
_atom_site_aniso_U_12
Se1 0.0338(2) 0.1226(5) 0.0364(2) -0.0179(2) 0.01369(16) -0.0325(2)
S1 0.0260(3) 0.0264(4) 0.0193(3) 0.0016(3) 0.0029(2) -0.0015(3)
O1 0.0418(12) 0.0252(11) 0.0283(11) -0.0010(9) 0.0084(9) 0.0015(9)
C1 0.0307(14) 0.0316(17) 0.0250(14) 0.0027(13) 0.0040(11) 0.0019(12)
O2 0.0311(10) 0.0426(14) 0.0237(10) 0.0063(10) -0.0017(8) -0.0051(9)
C2 0.0381(16) 0.0403(19) 0.0234(14) 0.0025(14) 0.0074(12) -0.0038(14)
C3 0.0338(15) 0.0400(19) 0.0284(15) -0.0102(14) 0.0115(12) -0.0079(14)
C4 0.0241(13) 0.0273(16) 0.0354(16) -0.0090(13) 0.0075(11) -0.0026(11)
C5 0.0188(11) 0.0225(15) 0.0290(14) -0.0029(12) 0.0013(10) -0.0028(10)
C6 0.0205(11) 0.0249(15) 0.0223(13) 0.0012(12) 0.0017(10) -0.0015(10)
C7 0.0222(12) 0.0221(14) 0.0238(13) 0.0015(11) 0.0034(10) 0.0023(10)
C8 0.0215(12) 0.0237(14) 0.0225(13) 0.0010(11) 0.0029(10) -0.0002(11)
C9 0.0244(12) 0.0238(15) 0.0304(14) 0.0069(12) 0.0012(11) 0.0015(11)
C10 0.0220(12) 0.0218(15) 0.0361(16) 0.0010(12) 0.0021(11) 0.0025(11)
C11 0.0253(12) 0.0236(15) 0.0221(13) 0.0008(11) 0.0042(10) -0.0007(11)
C12 0.0214(12) 0.0313(16) 0.0222(13) 0.0003(12) 0.0043(10) -0.0017(11)
C13 0.0275(14) 0.0326(17) 0.0316(15) 0.0011(14) 0.0021(12) 0.0027(12)
C14 0.0308(15) 0.045(2) 0.0325(16) 0.0071(15) -0.0021(12) 0.0016(14)
C15 0.0370(16) 0.054(2) 0.0247(15) 0.0048(15) -0.0019(13) -0.0085(16)
C16 0.0426(17) 0.041(2) 0.0264(15) -0.0038(15) 0.0051(13) -0.0039(15)
C17 0.0315(14) 0.0306(17) 0.0258(14) 0.0004(13) 0.0059(11) 0.0002(12)
C18 0.0322(14) 0.0406(19) 0.0274(15) -0.0042(14) 0.0093(12) 0.0002(14)
C19 0.0436(17) 0.054(2) 0.0245(15) -0.0093(15) 0.0096(13) -0.0160(17)
C20 0.082(3) 0.035(3) 0.160(6) 0.000(3) 0.077(4) -0.003(2)

loop_
_atom_type_symbol
_atom_type_description
_atom_type_scat_dispersion_real
_atom_type_scat_dispersion_imag
_atom_type_scat_source
C C 0.0137 0.0067 'International Tables Vol C Tables 4.2.6.8 and 6.1.1.4'
H H 0.0000 0.0000 'International Tables Vol C Tables 4.2.6.8 and 6.1.1.4'
O O 0.0389 0.0241 'International Tables Vol C Tables 4.2.6.8 and 6.1.1.4'
S S 0.2925 0.4295 'International Tables Vol C Tables 4.2.6.8 and 6.1.1.4'
Se Se -1.0833 0.8881 'International Tables Vol C Tables 4.2.6.8 and 6.1.1.4'

loop_
_geom_angle_atom_site_label_1
_geom_angle_atom_site_label_2
_geom_angle_atom_site_label_3
_geom_angle
_geom_angle_site_symmetry_1
_geom_angle_site_symmetry_3
_geom_angle_publ_flag
C20 Se1 C18 98.13(18) . . ?
O1 S1 C8 109.25(13) . . ?
O1 S1 C11 108.35(13) . . ?
O2 S1 O1 118.09(14) . . ?
O2 S1 C8 107.21(13) . . ?
O2 S1 C11 109.03(13) . . ?
C8 S1 C11 104.00(13) . . ?
C2 C1 H1 119.7 . . ?
C2 C1 C6 120.5(3) . . ?
C6 C1 H1 119.7 . . ?
C1 C2 H2 119.9 . . ?
C1 C2 C3 120.2(3) . . ?
C3 C2 H2 119.9 . . ?
C2 C3 H3 119.6 . . ?
C4 C3 C2 120.8(3) . . ?
C4 C3 H3 119.6 . . ?
C3 C4 H4 119.6 . . ?
C3 C4 C5 120.7(3) . . ?
C5 C4 H4 119.6 . . ?
C4 C5 C6 118.5(3) . . ?
C10 C5 C4 122.0(3) . . ?
C10 C5 C6 119.5(3) . . ?
C1 C6 C5 119.4(3) . . ?
C1 C6 C7 122.0(3) . . ?
C7 C6 C5 118.6(3) . . ?
C6 C7 H7 120.1 . . ?
C8 C7 C6 119.9(3) . . ?
C8 C7 H7 120.1 . . ?
C7 C8 S1 119.6(2) . . ?
C7 C8 C9 122.1(3) . . ?
C9 C8 S1 118.4(2) . . ?
C8 C9 H9 120.7 . . ?
C10 C9 C8 118.6(3) . . ?
C10 C9 H9 120.7 . . ?
C5 C10 H10 119.4 . . ?
C9 C10 C5 121.3(3) . . ?
C9 C10 H10 119.4 . . ?
S1 C11 H11 108.0 . . ?
C12 C11 S1 108.58(19) . . ?
C12 C11 H11 108.0 . . ?
C12 C11 C18 114.6(2) . . ?
C18 C11 S1 109.5(2) . . ?
C18 C11 H11 108.0 . . ?
C13 C12 C11 122.0(3) . . ?
C17 C12 C11 119.0(3) . . ?
C17 C12 C13 118.9(3) . . ?
C12 C13 H13 119.9 . . ?
C14 C13 C12 120.3(3) . . ?
C14 C13 H13 119.9 . . ?
C13 C14 H14 119.8 . . ?
C15 C14 C13 120.4(3) . . ?
C15 C14 H14 119.8 . . ?
C14 C15 H15 120.1 . . ?
C14 C15 C16 119.8(3) . . ?
C16 C15 H15 120.1 . . ?
C15 C16 H16 120.1 . . ?
C15 C16 C17 119.8(3) . . ?
C17 C16 H16 120.1 . . ?
C12 C17 C16 120.7(3) . . ?
C12 C17 H17 119.7 . . ?
C16 C17 H17 119.7 . . ?
Se1 C18 H18 107.4 . . ?
C11 C18 Se1 109.3(2) . . ?
C11 C18 H18 107.4 . . ?
C19 C18 Se1 109.5(2) . . ?
C19 C18 C11 115.4(3) . . ?
C19 C18 H18 107.4 . . ?
C18 C19 H19A 109.5 . . ?
C18 C19 H19B 109.5 . . ?
C18 C19 H19C 109.5 . . ?
H19A C19 H19B 109.5 . . ?
H19A C19 H19C 109.5 . . ?
H19B C19 H19C 109.5 . . ?
Se1 C20 H20A 109.5 . . ?
Se1 C20 H20B 109.5 . . ?
Se1 C20 H20C 109.5 . . ?
H20A C20 H20B 109.5 . . ?
H20A C20 H20C 109.5 . . ?
H20B C20 H20C 109.5 . . ?

loop_
_geom_bond_atom_site_label_1
_geom_bond_atom_site_label_2
_geom_bond_distance
_geom_bond_site_symmetry_2
_geom_bond_publ_flag
Se1 C18 1.968(3) . ?
Se1 C20 1.946(6) . ?
S1 O1 1.444(2) . ?
S1 O2 1.440(2) . ?
S1 C8 1.766(3) . ?
S1 C11 1.833(3) . ?
C1 H1 0.9500 . ?
C1 C2 1.372(4) . ?
C1 C6 1.412(4) . ?
C2 H2 0.9500 . ?
C2 C3 1.408(5) . ?
C3 H3 0.9500 . ?
C3 C4 1.361(5) . ?
C4 H4 0.9500 . ?
C4 C5 1.422(4) . ?
C5 C6 1.424(4) . ?
C5 C10 1.411(4) . ?
C6 C7 1.416(4) . ?
C7 H7 0.9500 . ?
C7 C8 1.366(4) . ?
C8 C9 1.416(4) . ?
C9 H9 0.9500 . ?
C9 C10 1.369(4) . ?
C10 H10 0.9500 . ?
C11 H11 1.0000 . ?
C11 C12 1.517(4) . ?
C11 C18 1.542(4) . ?
C12 C13 1.397(4) . ?
C12 C17 1.389(4) . ?
C13 H13 0.9500 . ?
C13 C14 1.385(4) . ?
C14 H14 0.9500 . ?
C14 C15 1.384(5) . ?
C15 H15 0.9500 . ?
C15 C16 1.386(5) . ?
C16 H16 0.9500 . ?
C16 C17 1.391(4) . ?
C17 H17 0.9500 . ?
C18 H18 1.0000 . ?
C18 C19 1.522(4) . ?
C19 H19A 0.9800 . ?
C19 H19B 0.9800 . ?
C19 H19C 0.9800 . ?
C20 H20A 0.9800 . ?
C20 H20B 0.9800 . ?
C20 H20C 0.9800 . ?

loop_
_geom_torsion_atom_site_label_1
_geom_torsion_atom_site_label_2
_geom_torsion_atom_site_label_3
_geom_torsion_atom_site_label_4
_geom_torsion
_geom_torsion_site_symmetry_1
_geom_torsion_site_symmetry_2
_geom_torsion_site_symmetry_3
_geom_torsion_site_symmetry_4
_geom_torsion_publ_flag
S1 C8 C9 C10 179.8(2) . . . . ?
S1 C11 C12 C13 73.7(3) . . . . ?
S1 C11 C12 C17 -104.1(3) . . . . ?
S1 C11 C18 Se1 176.93(14) . . . . ?
S1 C11 C18 C19 53.0(3) . . . . ?
O1 S1 C8 C7 7.6(3) . . . . ?
O1 S1 C8 C9 -172.3(2) . . . . ?
O1 S1 C11 C12 -72.4(2) . . . . ?
O1 S1 C11 C18 53.4(2) . . . . ?
C1 C2 C3 C4 0.2(5) . . . . ?
C1 C6 C7 C8 176.6(3) . . . . ?
O2 S1 C8 C7 136.7(2) . . . . ?
O2 S1 C8 C9 -43.2(3) . . . . ?
O2 S1 C11 C12 157.8(2) . . . . ?
O2 S1 C11 C18 -76.3(2) . . . . ?
C2 C1 C6 C5 0.6(4) . . . . ?
C2 C1 C6 C7 -178.0(3) . . . . ?
C2 C3 C4 C5 0.5(5) . . . . ?
C3 C4 C5 C6 -0.8(4) . . . . ?
C3 C4 C5 C10 177.6(3) . . . . ?
C4 C5 C6 C1 0.2(4) . . . . ?
C4 C5 C6 C7 178.8(3) . . . . ?
C4 C5 C10 C9 -177.0(3) . . . . ?
C5 C6 C7 C8 -2.0(4) . . . . ?
C6 C1 C2 C3 -0.8(5) . . . . ?
C6 C5 C10 C9 1.3(4) . . . . ?
C6 C7 C8 S1 -178.1(2) . . . . ?
C6 C7 C8 C9 1.8(4) . . . . ?
C7 C8 C9 C10 -0.1(4) . . . . ?
C8 S1 C11 C12 43.7(2) . . . . ?
C8 S1 C11 C18 169.6(2) . . . . ?
C8 C9 C10 C5 -1.5(4) . . . . ?
C10 C5 C6 C1 -178.2(3) . . . . ?
C10 C5 C6 C7 0.4(4) . . . . ?
C11 S1 C8 C7 -107.9(2) . . . . ?
C11 S1 C8 C9 72.2(2) . . . . ?
C11 C12 C13 C14 -177.7(3) . . . . ?
C11 C12 C17 C16 177.1(3) . . . . ?
C12 C11 C18 Se1 -60.8(3) . . . . ?
C12 C11 C18 C19 175.3(3) . . . . ?
C12 C13 C14 C15 0.8(5) . . . . ?
C13 C12 C17 C16 -0.7(4) . . . . ?
C13 C14 C15 C16 -1.1(5) . . . . ?
C14 C15 C16 C17 0.5(5) . . . . ?
C15 C16 C17 C12 0.4(5) . . . . ?
C17 C12 C13 C14 0.1(4) . . . . ?
C18 C11 C12 C13 -49.2(4) . . . . ?
C18 C11 C12 C17 133.1(3) . . . . ?
